data_2021943
loop_
_publ_author_name
'Shishkina, Svitlana V.'
'Ukrainets, Igor V.'
'Vashchenko, Olga V.'
'Voloshchuk, Natali I.'
'Bondarenko, Pavlo S.'
'Petrushova, Lidiya A.'
'Sim, Galina'

_publ_section_title
;
 Biological properties of two enantiomorphic forms of
 <i>N</i>-(2,6-dimethylphenyl)-4-hydroxy-2,2-dioxo-1<i>H</i>-2\l^6^,1-benzothiazine-3-carboxamide,
 a structural analogue of piroxicam
;
_journal_coeditor_code KU3258
_journal_issue 1
_journal_name_full 'Acta Crystallographica Section C'
_journal_page_first 69
_journal_page_last 74
_journal_paper_doi 10.1107/S2053229619016450
_journal_volume 76
_journal_year 2020
_chemical_formula_iupac 'C17 H16 N2 O4 S'
_chemical_formula_moiety 'C17 H16 N2 O4 S'
_chemical_formula_sum 'C17 H16 N2 O4 S'
_chemical_formula_weight 344.38
_chemical_name_systematic
;
<i>N</i>-(2,6-Dimethylphenyl)-4-hydroxy-2,2-dioxo-1<i>H</i>-2\l^6^,1-\
benzothiazine-3-carboxamide
;
_space_group_crystal_system trigonal
_space_group_IT_number 144
_space_group_name_Hall 'P 31'
_space_group_name_H-M_alt 'P 31'
_atom_sites_solution_hydrogens mixed
_audit_creation_method SHELXL-2016/6
_cell_angle_alpha 90
_cell_angle_beta 90
_cell_angle_gamma 120
_cell_formula_units_Z 3
_cell_length_a 8.3735(3)
_cell_length_b 8.3735(3)
_cell_length_c 20.0299(8)
_cell_measurement_reflns_used 2136
_cell_measurement_temperature 293(2)
_cell_measurement_theta_max 29.824
_cell_measurement_theta_min 4.137
_cell_volume 1216.25(8)
_computing_cell_refinement
;
CrysAlis PRO (Agilent, 2013)
;
_computing_data_collection
;
CrysAlis PRO (Agilent, 2013)
;
_computing_data_reduction
;
CrysAlis PRO (Agilent, 2013)
;
_computing_publication_material
;
SHELXL2016 (Sheldrick, 2015b)
;
_computing_structure_refinement
;
SHELXL2016 (Sheldrick, 2015b)
;
_computing_structure_solution
;
SHELXT (Sheldrick, 2015a)
;
_diffrn_ambient_temperature 293(2)
_diffrn_detector_area_resol_mean 16.1827
_diffrn_measured_fraction_theta_full 0.998
_diffrn_measured_fraction_theta_max 0.999
_diffrn_measurement_device_type 'Xcalibur, Sapphire3'
_diffrn_measurement_method '\w scans'
_diffrn_radiation_type MoK\a
_diffrn_radiation_wavelength 0.71073
_diffrn_reflns_av_R_equivalents 0.0542
_diffrn_reflns_av_unetI/netI 0.0573
_diffrn_reflns_limit_h_max 11
_diffrn_reflns_limit_h_min -11
_diffrn_reflns_limit_k_max 11
_diffrn_reflns_limit_k_min -11
_diffrn_reflns_limit_l_max 27
_diffrn_reflns_limit_l_min -28
_diffrn_reflns_number 12184
_diffrn_reflns_theta_full 25.242
_diffrn_reflns_theta_max 29.946
_diffrn_reflns_theta_min 2.987
_diffrn_source 'Enhance (Mo) X-ray Source'
_exptl_absorpt_coefficient_mu 0.224
_exptl_absorpt_correction_T_max 1.0000
_exptl_absorpt_correction_T_min 0.6461
_exptl_absorpt_correction_type multi-scan
_exptl_absorpt_process_details
;
(CrysAlis PRO; Agilent, 2013)
;
_exptl_crystal_colour colorless
_exptl_crystal_density_diffrn 1.411
_exptl_crystal_description block
_exptl_crystal_F_000 540
_exptl_crystal_size_max 0.200
_exptl_crystal_size_mid 0.100
_exptl_crystal_size_min 0.100
_refine_diff_density_max 0.269
_refine_diff_density_min -0.212
_refine_ls_abs_structure_details
;
Flack <i>x</i> determined using 1397 quotients [(I+)-(I-)]/[(I+)+(I-)]
(Parsons <i>et al.</i>,  2013)
;
_refine_ls_abs_structure_Flack 0.00(5)
_refine_ls_extinction_coef 0.011(3)
_refine_ls_extinction_expression Fc^*^=kFc[1+0.001xFc^2^\l^3^/sin(2\q)]^-1/4^
_refine_ls_extinction_method
;
SHELXL2016 (Sheldrick, 2015b)
;
_refine_ls_goodness_of_fit_ref 1.001
_refine_ls_hydrogen_treatment mixed
_refine_ls_matrix_type full
_refine_ls_number_parameters 232
_refine_ls_number_reflns 4687
_refine_ls_number_restraints 1
_refine_ls_restrained_S_all 1.001
_refine_ls_R_factor_all 0.0599
_refine_ls_R_factor_gt 0.0445
_refine_ls_shift/su_max 0.008
_refine_ls_shift/su_mean 0.000
_refine_ls_structure_factor_coef Fsqd
_refine_ls_weighting_details 'w=1/[\s^2^(Fo^2^)+(0.0406P)^2^] where P=(Fo^2^+2Fc^2^)/3'
_refine_ls_weighting_scheme calc
_refine_ls_wR_factor_gt 0.0920
_refine_ls_wR_factor_ref 0.1020
_reflns_number_gt 3771
_reflns_number_total 4687
_reflns_threshold_expression 'I > 2\s(I)'
_cod_data_source_file ku3258sup1.cif
_cod_data_source_block 1B
_cod_original_cell_volume 1216.25(10)
_cod_database_code 2021943
_shelx_space_group_comment
;
The symmetry employed for this shelxl refinement is uniquely defined
by the following loop, which should always be used as a source of
symmetry information in preference to the above space-group names.
They are only intended as comments.
;
_shelx_estimated_absorpt_t_min 0.957
_shelx_estimated_absorpt_t_max 0.978

loop_
_space_group_symop_operation_xyz
'x, y, z'
'-y, x-y, z+1/3'
'-x+y, -x, z+2/3'

loop_
_atom_site_type_symbol
_atom_site_label
_atom_site_fract_x
_atom_site_fract_y
_atom_site_fract_z
_atom_site_U_iso_or_equiv
_atom_site_adp_type
_atom_site_calc_flag
_atom_site_occupancy
S S1 0.32812(12) 0.14350(10) 0.44036(3) 0.0416(2) Uani d 1
O O1 0.5600(3) 0.6621(3) 0.39035(12) 0.0489(6) Uani d 1
H H1O 0.611(6) 0.648(6) 0.353(2) 0.065(12) Uiso d 1
O O2 0.6209(3) 0.4920(3) 0.29834(10) 0.0476(6) Uani d 1
O O3 0.3975(4) 0.0190(3) 0.43428(13) 0.0617(7) Uani d 1
O O4 0.1418(3) 0.0781(3) 0.42140(11) 0.0569(6) Uani d 1
N N1 0.3562(4) 0.2091(4) 0.51740(12) 0.0453(6) Uani d 1
H H1N 0.411(6) 0.180(6) 0.543(2) 0.069(13) Uiso d 1
N N2 0.5431(4) 0.1938(4) 0.31231(14) 0.0499(7) Uani d 1
H H2N 0.513(5) 0.107(6) 0.339(2) 0.061(12) Uiso d 1
C C1 0.3526(4) 0.3697(4) 0.53486(14) 0.0397(7) Uani d 1
C C2 0.3021(5) 0.3878(5) 0.59942(15) 0.0531(9) Uani d 1
H H2 0.270219 0.293987 0.630462 0.064 Uiso calc 1
C C3 0.2996(6) 0.5459(6) 0.61700(16) 0.0585(10) Uani d 1
H H3 0.270322 0.560566 0.660507 0.070 Uiso calc 1
C C4 0.3402(5) 0.6812(5) 0.57072(18) 0.0573(9) Uani d 1
H H4 0.331902 0.784352 0.582398 0.069 Uiso calc 1
C C5 0.3932(5) 0.6660(4) 0.50695(17) 0.0478(7) Uani d 1
H H5 0.422781 0.760027 0.476209 0.057 Uiso calc 1
C C6 0.4026(4) 0.5110(4) 0.48837(13) 0.0369(6) Uani d 1
C C7 0.4762(4) 0.5034(4) 0.42343(14) 0.0360(6) Uani d 1
C C8 0.4672(4) 0.3474(4) 0.39742(14) 0.0360(6) Uani d 1
C C9 0.5490(4) 0.3483(4) 0.33303(13) 0.0372(6) Uani d 1
C C10 0.5940(5) 0.1636(4) 0.24751(15) 0.0464(7) Uani d 1
C C11 0.4850(6) 0.1478(5) 0.19313(18) 0.0576(9) Uani d 1
C C12 0.5340(8) 0.1029(6) 0.1320(2) 0.0773(13) Uani d 1
H H12 0.464938 0.091789 0.094165 0.093 Uiso calc 1
C C13 0.6808(8) 0.0753(6) 0.1268(2) 0.0800(14) Uani d 1
H H13 0.709859 0.044930 0.085694 0.096 Uiso calc 1
C C14 0.7843(6) 0.0915(6) 0.1809(2) 0.0697(11) Uani d 1
H H14 0.884443 0.073037 0.176330 0.084 Uiso calc 1
C C15 0.7440(5) 0.1350(5) 0.24254(18) 0.0554(9) Uani d 1
C C16 0.3195(6) 0.1712(6) 0.1990(3) 0.0793(13) Uani d 1
H H16A 0.243247 0.120691 0.160201 0.119 Uiso calc 1
H H16B 0.358730 0.299962 0.202585 0.119 Uiso calc 1
H H16C 0.250428 0.107872 0.238123 0.119 Uiso calc 1
C C17 0.8586(7) 0.1481(8) 0.3022(3) 0.0888(15) Uani d 1
H H17A 0.942780 0.106442 0.290292 0.133 Uiso calc 1
H H17B 0.779481 0.072420 0.337556 0.133 Uiso calc 1
H H17C 0.926866 0.273935 0.316989 0.133 Uiso calc 1

loop_
_atom_site_aniso_label
_atom_site_aniso_U_11
_atom_site_aniso_U_22
_atom_site_aniso_U_33
_atom_site_aniso_U_12
_atom_site_aniso_U_13
_atom_site_aniso_U_23
S1 0.0570(5) 0.0346(4) 0.0354(3) 0.0247(4) 0.0055(3) 0.0055(3)
O1 0.0650(15) 0.0365(12) 0.0453(12) 0.0255(11) 0.0128(12) 0.0087(10)
O2 0.0576(14) 0.0457(13) 0.0411(11) 0.0270(11) 0.0133(10) 0.0085(10)
O3 0.102(2) 0.0482(13) 0.0524(13) 0.0509(14) 0.0151(13) 0.0107(11)
O4 0.0524(14) 0.0502(14) 0.0506(13) 0.0125(11) -0.0008(11) 0.0046(11)
N1 0.0666(19) 0.0485(15) 0.0327(12) 0.0377(15) -0.0004(12) 0.0065(11)
N2 0.0696(19) 0.0509(17) 0.0417(14) 0.0394(15) 0.0141(14) 0.0057(13)
C1 0.0461(17) 0.0440(17) 0.0329(12) 0.0254(14) -0.0019(13) -0.0017(12)
C2 0.067(2) 0.060(2) 0.0342(14) 0.0332(19) 0.0037(15) 0.0017(15)
C3 0.072(3) 0.067(2) 0.0393(17) 0.036(2) 0.0069(16) -0.0093(17)
C4 0.067(2) 0.055(2) 0.056(2) 0.0348(19) 0.0049(18) -0.0106(17)
C5 0.058(2) 0.0424(17) 0.0477(16) 0.0289(16) 0.0048(15) -0.0006(14)
C6 0.0396(14) 0.0366(14) 0.0360(13) 0.0201(12) -0.0001(12) -0.0010(12)
C7 0.0403(15) 0.0327(14) 0.0366(13) 0.0194(12) 0.0002(12) 0.0048(11)
C8 0.0438(15) 0.0351(14) 0.0340(12) 0.0233(12) 0.0035(12) 0.0043(11)
C9 0.0414(15) 0.0403(15) 0.0341(14) 0.0236(13) 0.0022(12) 0.0037(12)
C10 0.059(2) 0.0413(16) 0.0418(15) 0.0270(16) 0.0096(15) -0.0016(13)
C11 0.077(3) 0.0451(19) 0.0514(18) 0.0314(19) -0.0052(18) -0.0005(16)
C12 0.127(4) 0.057(2) 0.0437(19) 0.043(3) -0.012(2) -0.0032(17)
C13 0.126(4) 0.062(3) 0.053(2) 0.048(3) 0.026(3) -0.0038(19)
C14 0.077(3) 0.064(2) 0.070(3) 0.037(2) 0.022(2) -0.008(2)
C15 0.059(2) 0.0499(19) 0.058(2) 0.0285(17) 0.0068(17) -0.0110(16)
C16 0.077(3) 0.071(3) 0.097(3) 0.043(2) -0.027(3) -0.010(3)
C17 0.092(3) 0.121(4) 0.085(3) 0.077(3) -0.017(3) -0.028(3)

loop_
_atom_type_symbol
_atom_type_description
_atom_type_scat_dispersion_real
_atom_type_scat_dispersion_imag
_atom_type_scat_source
C C 0.0033 0.0016 'International Tables Vol C Tables 4.2.6.8 and 6.1.1.4'
H H 0.0000 0.0000 'International Tables Vol C Tables 4.2.6.8 and 6.1.1.4'
N N 0.0061 0.0033 'International Tables Vol C Tables 4.2.6.8 and 6.1.1.4'
O O 0.0106 0.0060 'International Tables Vol C Tables 4.2.6.8 and 6.1.1.4'
S S 0.1246 0.1234 'International Tables Vol C Tables 4.2.6.8 and 6.1.1.4'

loop_
_geom_angle_atom_site_label_1
_geom_angle_atom_site_label_2
_geom_angle_atom_site_label_3
_geom_angle
O4 S1 O3 117.65(17)
O4 S1 N1 109.32(16)
O3 S1 N1 106.64(15)
O4 S1 C8 108.24(14)
O3 S1 C8 110.91(15)
N1 S1 C8 103.09(15)
C7 O1 H1O 109(3)
C1 N1 S1 119.6(2)
C1 N1 H1N 115(3)
S1 N1 H1N 121(3)
C9 N2 C10 125.8(3)
C9 N2 H2N 119(3)
C10 N2 H2N 115(3)
C2 C1 C6 120.5(3)
C2 C1 N1 119.2(3)
C6 C1 N1 120.3(3)
C3 C2 C1 119.5(3)
C3 C2 H2 120.3
C1 C2 H2 120.3
C4 C3 C2 120.3(3)
C4 C3 H3 119.8
C2 C3 H3 119.8
C3 C4 C5 120.6(3)
C3 C4 H4 119.7
C5 C4 H4 119.7
C4 C5 C6 120.4(3)
C4 C5 H5 119.8
C6 C5 H5 119.8
C5 C6 C1 118.7(3)
C5 C6 C7 120.2(3)
C1 C6 C7 120.9(3)
O1 C7 C8 120.9(3)
O1 C7 C6 115.2(2)
C8 C7 C6 123.9(3)
C7 C8 C9 121.9(3)
C7 C8 S1 116.0(2)
C9 C8 S1 121.6(2)
O2 C9 N2 121.7(3)
O2 C9 C8 119.6(3)
N2 C9 C8 118.7(3)
C11 C10 C15 122.3(3)
C11 C10 N2 119.4(3)
C15 C10 N2 118.0(3)
C10 C11 C12 116.5(4)
C10 C11 C16 122.3(3)
C12 C11 C16 121.2(4)
C13 C12 C11 121.5(4)
C13 C12 H12 119.3
C11 C12 H12 119.3
C14 C13 C12 120.6(4)
C14 C13 H13 119.7
C12 C13 H13 119.7
C13 C14 C15 121.1(4)
C13 C14 H14 119.5
C15 C14 H14 119.5
C14 C15 C10 118.0(4)
C14 C15 C17 120.1(4)
C10 C15 C17 121.9(3)
C11 C16 H16A 109.5
C11 C16 H16B 109.5
H16A C16 H16B 109.5
C11 C16 H16C 109.5
H16A C16 H16C 109.5
H16B C16 H16C 109.5
C15 C17 H17A 109.5
C15 C17 H17B 109.5
H17A C17 H17B 109.5
C15 C17 H17C 109.5
H17A C17 H17C 109.5
H17B C17 H17C 109.5

loop_
_geom_bond_atom_site_label_1
_geom_bond_atom_site_label_2
_geom_bond_distance
S1 O4 1.423(3)
S1 O3 1.430(3)
S1 N1 1.615(3)
S1 C8 1.739(3)
O1 C7 1.329(3)
O1 H1O 0.89(4)
O2 C9 1.253(3)
N1 C1 1.405(4)
N1 H1N 0.80(5)
N2 C9 1.335(4)
N2 C10 1.428(4)
N2 H2N 0.84(4)
C1 C2 1.392(4)
C1 C6 1.395(4)
C2 C3 1.380(5)
C2 H2 0.9300
C3 C4 1.369(5)
C3 H3 0.9300
C4 C5 1.379(5)
C4 H4 0.9300
C5 C6 1.390(4)
C5 H5 0.9300
C6 C7 1.454(4)
C7 C8 1.373(4)
C8 C9 1.459(4)
C10 C11 1.384(5)
C10 C15 1.395(5)
C11 C12 1.400(6)
C11 C16 1.499(6)
C12 C13 1.364(7)
C12 H12 0.9300
C13 C14 1.350(7)
C13 H13 0.9300
C14 C15 1.377(5)
C14 H14 0.9300
C15 C17 1.502(6)
C16 H16A 0.9600
C16 H16B 0.9600
C16 H16C 0.9600
C17 H17A 0.9600
C17 H17B 0.9600
C17 H17C 0.9600

loop_
_geom_hbond_atom_site_label_D
_geom_hbond_atom_site_label_H
_geom_hbond_atom_site_label_A
_geom_hbond_site_symmetry_A
_geom_hbond_distance_DH
_geom_hbond_distance_HA
_geom_hbond_distance_DA
_geom_hbond_angle_DHA
N2 H2N O3 . 0.84(4) 2.09(4) 2.795(4) 141(4)
O1 H1O O2 . 0.89(4) 1.74(4) 2.532(3) 146(4)
N1 H1N O2 2_655 0.80(5) 2.09(5) 2.857(3) 161(4)

loop_
_geom_torsion_atom_site_label_1
_geom_torsion_atom_site_label_2
_geom_torsion_atom_site_label_3
_geom_torsion_atom_site_label_4
_geom_torsion
O4 S1 N1 C1 -70.5(3)
O3 S1 N1 C1 161.3(3)
C8 S1 N1 C1 44.4(3)
S1 N1 C1 C2 154.1(3)
S1 N1 C1 C6 -27.1(4)
C6 C1 C2 C3 0.8(5)
N1 C1 C2 C3 179.5(3)
C1 C2 C3 C4 2.3(6)
C2 C3 C4 C5 -3.4(6)
C3 C4 C5 C6 1.3(6)
C4 C5 C6 C1 1.7(5)
C4 C5 C6 C7 -173.7(3)
C2 C1 C6 C5 -2.8(5)
N1 C1 C6 C5 178.5(3)
C2 C1 C6 C7 172.7(3)
N1 C1 C6 C7 -6.0(5)
C5 C6 C7 O1 11.2(4)
C1 C6 C7 O1 -164.2(3)
C5 C6 C7 C8 -170.6(3)
C1 C6 C7 C8 14.0(4)
O1 C7 C8 C9 0.3(4)
C6 C7 C8 C9 -177.8(3)
O1 C7 C8 S1 -171.8(2)
C6 C7 C8 S1 10.1(4)
O4 S1 C8 C7 80.4(3)
O3 S1 C8 C7 -149.1(2)
N1 S1 C8 C7 -35.3(3)
O4 S1 C8 C9 -91.7(3)
O3 S1 C8 C9 38.8(3)
N1 S1 C8 C9 152.6(2)
C10 N2 C9 O2 -8.0(5)
C10 N2 C9 C8 171.2(3)
C7 C8 C9 O2 -4.1(4)
S1 C8 C9 O2 167.6(2)
C7 C8 C9 N2 176.7(3)
S1 C8 C9 N2 -11.7(4)
C9 N2 C10 C11 -69.6(5)
C9 N2 C10 C15 115.9(4)
C15 C10 C11 C12 -0.6(5)
N2 C10 C11 C12 -174.8(3)
C15 C10 C11 C16 177.5(4)
N2 C10 C11 C16 3.3(5)
C10 C11 C12 C13 0.4(6)
C16 C11 C12 C13 -177.7(4)
C11 C12 C13 C14 -0.4(7)
C12 C13 C14 C15 0.5(7)
C13 C14 C15 C10 -0.6(6)
C13 C14 C15 C17 178.6(4)
C11 C10 C15 C14 0.7(5)
N2 C10 C15 C14 175.0(3)
C11 C10 C15 C17 -178.5(4)
N2 C10 C15 C17 -4.2(5)

_cod_database_fobs_code 2021943
